data_4330033
loop_
_publ_author_name
'Wei-Long Zhang'
'Zhang-Zhen He'
'Tian-Long Xia'
'Zhong-Zhen Luo'
'Hao Zhang'
'Chen-Sheng Lin'
'Wen-Dan Cheng'

_publ_section_title
;
 Syntheses and Magnetic Properties Study of Isostructural BiM2BP2O10 (M =
 Co, Ni) Containing a Quasi-1D Linear Chain Structure
;
_journal_name_full 'Inorganic Chemistry'
_journal_page_first 8842
_journal_page_last 8847
_journal_paper_doi 10.1021/ic300758t
_journal_volume 51
_journal_year 2012
_chemical_formula_moiety 'B Bi Co2 O10 P2 '
_chemical_formula_sum 'B Bi Co2 O10 P2'
_chemical_formula_weight 559.59
_chemical_name_systematic
; 
 ? 
;
_space_group_IT_number 11
_symmetry_cell_setting monoclinic
_symmetry_space_group_name_Hall '-P 2yb'
_symmetry_space_group_name_H-M 'P 1 21/m 1'
_atom_sites_solution_hydrogens none
_atom_sites_solution_primary direct
_atom_sites_solution_secondary difmap
_audit_creation_method SHELXL-97
_cell_angle_alpha 90.00
_cell_angle_beta 107.827(9)
_cell_angle_gamma 90.00
_cell_formula_units_Z 2
_cell_length_a 5.0782(9)
_cell_length_b 11.2889(10)
_cell_length_c 6.4020(11)
_cell_measurement_reflns_used 1145
_cell_measurement_temperature 293(2)
_cell_measurement_theta_max 27.4856
_cell_measurement_theta_min 3.3428
_cell_volume 349.39(9)
_computing_structure_refinement 'SHELXL-97 (Sheldrick, 1997)'
_computing_structure_solution 'SHELXS-97 (Sheldrick, 1990)'
_diffrn_ambient_temperature 293(2)
_diffrn_detector_area_resol_mean 14.6306
_diffrn_measured_fraction_theta_full 0.969
_diffrn_measured_fraction_theta_max 0.969
_diffrn_measurement_device_type Mercury2
_diffrn_measurement_method CCD_Profile_fitting
_diffrn_radiation_monochromator graphite
_diffrn_radiation_source 'fine-focus sealed tube'
_diffrn_radiation_type MoK\a
_diffrn_radiation_wavelength 0.71073
_diffrn_reflns_av_R_equivalents 0.0318
_diffrn_reflns_av_sigmaI/netI 0.0340
_diffrn_reflns_limit_h_max 6
_diffrn_reflns_limit_h_min -6
_diffrn_reflns_limit_k_max 14
_diffrn_reflns_limit_k_min -14
_diffrn_reflns_limit_l_max 8
_diffrn_reflns_limit_l_min -6
_diffrn_reflns_number 2683
_diffrn_reflns_theta_full 27.49
_diffrn_reflns_theta_max 27.49
_diffrn_reflns_theta_min 3.34
_diffrn_standards_decay_% none
_diffrn_standards_number 821
_exptl_absorpt_coefficient_mu 30.323
_exptl_absorpt_correction_T_max 0.5177
_exptl_absorpt_correction_T_min 0.2634
_exptl_absorpt_correction_type multi-scan
_exptl_crystal_colour Red
_exptl_crystal_density_diffrn 5.319
_exptl_crystal_description Prism
_exptl_crystal_F_000 504
_exptl_crystal_size_max 0.12
_exptl_crystal_size_mid 0.10
_exptl_crystal_size_min 0.05
_refine_diff_density_max 1.701
_refine_diff_density_min -1.927
_refine_diff_density_rms 0.263
_refine_ls_extinction_coef 0.016(5)
_refine_ls_extinction_method shelxl
_refine_ls_goodness_of_fit_ref 1.113
_refine_ls_hydrogen_treatment none
_refine_ls_matrix_type full
_refine_ls_number_parameters 79
_refine_ls_number_reflns 813
_refine_ls_number_restraints 24
_refine_ls_restrained_S_all 1.098
_refine_ls_R_factor_all 0.0206
_refine_ls_R_factor_gt 0.0195
_refine_ls_shift/su_max 0.001
_refine_ls_shift/su_mean 0.000
_refine_ls_structure_factor_coef Fsqd
_refine_ls_weighting_details 'calc w=1/[\s^2^(Fo^2^)+(0.0219P)^2^+0.0000P] where P=(Fo^2^+2Fc^2^)/3'
_refine_ls_weighting_scheme calc
_refine_ls_wR_factor_gt 0.0470
_refine_ls_wR_factor_ref 0.0473
_reflns_number_gt 781
_reflns_number_total 813
_reflns_threshold_expression >2sigma(I)
_cod_data_source_file ic300758t_si_003_1.cif
_cod_data_source_block compd1
_cod_original_formula_sum 'B Bi Co2 O10 P2 '
_cod_database_code 4330033

loop_
_symmetry_equiv_pos_as_xyz
'x, y, z'
'-x, y+1/2, -z'
'-x, -y, -z'
'x, -y-1/2, z'

loop_
_atom_site_label
_atom_site_type_symbol
_atom_site_fract_x
_atom_site_fract_y
_atom_site_fract_z
_atom_site_U_iso_or_equiv
_atom_site_adp_type
_atom_site_occupancy
_atom_site_symmetry_multiplicity
_atom_site_calc_flag
_atom_site_refinement_flags
Bi1 Bi 0.74658(5) 0.2500 1.05891(5) 0.00419(11) Uani 1 2 d S
Co1 Co 0.35336(14) 0.10452(6) 1.33689(13) 0.00302(17) Uani 1 1 d .
P1 P 0.2036(3) 0.06422(12) 0.7858(2) 0.0025(3) Uani 1 1 d .
O1 O -0.0388(7) 0.1449(3) 0.6557(6) 0.0057(8) Uani 1 1 d U
O2 O 0.3548(7) 0.1257(3) 1.0049(6) 0.0043(8) Uani 1 1 d .
O3 O 0.0714(7) -0.0518(3) 0.8214(6) 0.0052(8) Uani 1 1 d .
O4 O 0.4068(7) 0.0475(3) 0.6538(6) 0.0045(8) Uani 1 1 d .
O5 O 0.1260(10) 0.2500 0.3808(9) 0.0025(10) Uani 1 2 d SU
O6 O -0.3493(10) 0.2500 0.3575(9) 0.0026(10) Uani 1 2 d SU
B1 B -0.0608(16) 0.2500 0.5138(14) 0.0012(16) Uani 1 2 d SU

loop_
_atom_site_aniso_label
_atom_site_aniso_U_11
_atom_site_aniso_U_22
_atom_site_aniso_U_33
_atom_site_aniso_U_23
_atom_site_aniso_U_13
_atom_site_aniso_U_12
Bi1 0.00284(15) 0.00722(16) 0.00240(18) 0.000 0.00064(12) 0.000
Co1 0.0023(3) 0.0033(3) 0.0033(4) 0.0005(3) 0.0008(3) 0.0012(2)
P1 0.0015(6) 0.0029(6) 0.0023(7) 0.0009(5) -0.0005(6) 0.0002(5)
O1 0.0049(11) 0.0058(11) 0.0059(12) 0.0011(9) 0.0011(9) 0.0004(8)
O2 0.0039(17) 0.0055(18) 0.003(2) -0.0010(15) -0.0004(16) -0.0030(15)
O3 0.0057(17) 0.0043(18) 0.006(2) 0.0012(15) 0.0017(17) -0.0016(14)
O4 0.0034(17) 0.0073(18) 0.003(2) 0.0021(15) 0.0017(16) 0.0014(14)
O5 0.0021(13) 0.0025(13) 0.0027(14) 0.000 0.0006(9) 0.000
O6 0.0020(13) 0.0028(13) 0.0026(14) 0.000 0.0000(9) 0.000
B1 0.0010(17) 0.0014(18) 0.0012(18) 0.000 0.0002(11) 0.000

loop_
_atom_type_symbol
_atom_type_description
_atom_type_scat_dispersion_real
_atom_type_scat_dispersion_imag
_atom_type_scat_source
B B 0.0013 0.0007 'International Tables Vol C Tables 4.2.6.8 and 6.1.1.4'
Bi Bi -4.1077 10.2566 'International Tables Vol C Tables 4.2.6.8 and 6.1.1.4'
Co Co 0.3494 0.9721 'International Tables Vol C Tables 4.2.6.8 and 6.1.1.4'
O O 0.0106 0.0060 'International Tables Vol C Tables 4.2.6.8 and 6.1.1.4'
P P 0.1023 0.0942 'International Tables Vol C Tables 4.2.6.8 and 6.1.1.4'

loop_
_geom_angle_atom_site_label_1
_geom_angle_atom_site_label_2
_geom_angle_atom_site_label_3
_geom_angle
_geom_angle_site_symmetry_1
_geom_angle_site_symmetry_3
O6 Bi1 O5 63.95(18) 1_656 1_656
O6 Bi1 O2 73.52(14) 1_656 .
O5 Bi1 O2 123.61(13) 1_656 .
O6 Bi1 O2 73.52(14) 1_656 4_565
O5 Bi1 O2 123.61(13) 1_656 4_565
O2 Bi1 O2 72.53(17) . 4_565
O6 Bi1 O3 83.48(11) 1_656 2_657
O5 Bi1 O3 66.22(9) 1_656 2_657
O2 Bi1 O3 143.54(12) . 2_657
O2 Bi1 O3 74.04(12) 4_565 2_657
O6 Bi1 O3 83.48(11) 1_656 3_657
O5 Bi1 O3 66.22(9) 1_656 3_657
O2 Bi1 O3 74.04(12) . 3_657
O2 Bi1 O3 143.54(12) 4_565 3_657
O3 Bi1 O3 131.67(18) 2_657 3_657
O6 Bi1 B1 32.3(2) 1_656 1_656
O5 Bi1 B1 31.7(2) 1_656 1_656
O2 Bi1 B1 99.41(16) . 1_656
O2 Bi1 B1 99.41(16) 4_565 1_656
O3 Bi1 B1 72.17(10) 2_657 1_656
O3 Bi1 B1 72.17(10) 3_657 1_656
O4 Co1 O5 91.41(17) 1_556 1_556
O4 Co1 O4 79.43(16) 1_556 3_657
O5 Co1 O4 170.80(18) 1_556 3_657
O4 Co1 O2 166.06(14) 1_556 .
O5 Co1 O2 102.53(17) 1_556 .
O4 Co1 O2 86.63(14) 3_657 .
O4 Co1 O3 100.74(15) 1_556 3_557
O5 Co1 O3 76.42(16) 1_556 3_557
O4 Co1 O3 105.97(14) 3_657 3_557
O2 Co1 O3 82.64(14) . 3_557
O4 Co1 O6 106.93(17) 1_556 1_656
O5 Co1 O6 78.57(14) 1_556 1_656
O4 Co1 O6 103.11(14) 3_657 1_656
O2 Co1 O6 76.47(17) . 1_656
O3 Co1 O6 142.85(15) 3_557 1_656
O3 P1 O4 112.3(2) . .
O3 P1 O2 111.8(2) . .
O4 P1 O2 109.0(2) . .
O3 P1 O1 105.8(2) . .
O4 P1 O1 109.5(2) . .
O2 P1 O1 108.4(2) . .
B1 O1 P1 134.4(4) . .
P1 O2 Co1 134.5(2) . .
P1 O2 Bi1 124.1(2) . .
Co1 O2 Bi1 100.32(15) . .
P1 O3 Co1 126.1(2) . 3_557
P1 O3 Bi1 133.7(2) . 3_657
Co1 O3 Bi1 96.98(13) 3_557 3_657
P1 O4 Co1 126.5(2) . 1_554
P1 O4 Co1 124.7(2) . 3_657
Co1 O4 Co1 100.57(16) 1_554 3_657
B1 O5 Co1 124.63(17) . 4_564
B1 O5 Co1 124.63(17) . 1_554
Co1 O5 Co1 104.6(2) 4_564 1_554
B1 O5 Bi1 90.4(4) . 1_454
Co1 O5 Bi1 102.82(17) 4_564 1_454
Co1 O5 Bi1 102.82(17) 1_554 1_454
B1 O6 Bi1 98.9(4) . 1_454
B1 O6 Co1 123.4(2) . 1_454
Bi1 O6 Co1 106.80(18) 1_454 1_454
B1 O6 Co1 123.4(2) . 4_464
Bi1 O6 Co1 106.80(18) 1_454 4_464
Co1 O6 Co1 96.15(19) 1_454 4_464
O5 B1 O1 114.8(4) . 4_565
O5 B1 O1 114.8(4) . .
O1 B1 O1 106.8(6) 4_565 .
O5 B1 O6 106.7(6) . .
O1 B1 O6 106.5(4) 4_565 .
O1 B1 O6 106.5(4) . .
O5 B1 Bi1 58.0(4) . 1_454
O1 B1 Bi1 125.6(3) 4_565 1_454
O1 B1 Bi1 125.5(3) . 1_454
O6 B1 Bi1 48.8(3) . 1_454

loop_
_geom_bond_atom_site_label_1
_geom_bond_atom_site_label_2
_geom_bond_distance
_geom_bond_site_symmetry_2
Bi1 O6 2.112(5) 1_656
Bi1 O5 2.351(5) 1_656
Bi1 O2 2.372(4) .
Bi1 O2 2.372(3) 4_565
Bi1 O3 2.452(4) 2_657
Bi1 O3 2.452(4) 3_657
Bi1 B1 2.774(9) 1_656
Co1 O4 2.066(4) 1_556
Co1 O5 2.076(3) 1_556
Co1 O4 2.095(4) 3_657
Co1 O2 2.141(4) .
Co1 O3 2.167(4) 3_557
Co1 O6 2.207(3) 1_656
P1 O3 1.520(4) .
P1 O4 1.532(4) .
P1 O2 1.543(4) .
P1 O1 1.553(4) .
O1 B1 1.478(6) .
O3 Co1 2.167(4) 3_557
O3 Bi1 2.452(4) 3_657
O4 Co1 2.066(4) 1_554
O4 Co1 2.095(4) 3_657
O5 B1 1.456(9) .
O5 Co1 2.076(3) 4_564
O5 Co1 2.076(3) 1_554
O5 Bi1 2.351(5) 1_454
O6 B1 1.500(10) .
O6 Bi1 2.112(5) 1_454
O6 Co1 2.207(3) 1_454
O6 Co1 2.207(3) 4_464
B1 O1 1.478(6) 4_565
B1 Bi1 2.774(9) 1_454
